data_7245046
loop_
_publ_author_name
'Julve, Miguel'
'El Alouani Dahmouni, Nadia'
'Switlicka, Anna'
'Machura, B.'
'Moliner, Fernando Nicol\'as'
'Rabelo, Renato'
'Ruiz-Garcia, Rafael'
'Stiriba, Salah-Eddine'
'Cano, Joan'

_publ_section_title
;
 Bulky countercation effects on the crystal packing of anionic
 dithiooxalato-containing Ni(II), Pd(II) and Pt(II) complexes:
 spectroscopic-redox correlations
;
_journal_name_full CrystEngComm
_journal_paper_doi 10.1039/D2CE00489E
_journal_year 2022
_chemical_formula_moiety 'C52 H40 As2 O4 Pt S4'
_chemical_formula_sum 'C52 H40 As2 O4 Pt S4'
_chemical_formula_weight 1202.01
_space_group_crystal_system triclinic
_space_group_IT_number 2
_space_group_name_Hall '-P 1'
_space_group_name_H-M_alt 'P -1'
_atom_sites_solution_hydrogens geom
_audit_creation_method SHELXL-2014/6
_audit_update_record
;
2022-03-28 deposited with the CCDC.	2022-06-08 downloaded from the CCDC.
;
_cell_angle_alpha 110.997(10)
_cell_angle_beta 89.980(11)
_cell_angle_gamma 106.566(10)
_cell_formula_units_Z 2
_cell_length_a 10.939(3)
_cell_length_b 13.206(3)
_cell_length_c 18.371(5)
_cell_measurement_reflns_used 105836
_cell_measurement_temperature 150(2)
_cell_measurement_theta_max 31.5
_cell_measurement_theta_min 2.27
_cell_volume 2359.4(11)
_computing_cell_refinement 'Bruker SAINT'
_computing_data_collection 'Bruker APEX2'
_computing_data_reduction 'Bruker SAINT'
_computing_molecular_graphics 'Mercury (Macrae, J.Appl.Cryst. 41 (2008) 466-470'
_computing_publication_material 'Olex2 (Dolomanov et al., 2009)'
_computing_structure_refinement 'SHELXL-2014/6 (Sheldrick, 2014)'
_computing_structure_solution 'SHELXS-97 (Sheldrick, 2008)'
_diffrn_ambient_temperature 150(2)
_diffrn_measured_fraction_theta_full 0.976
_diffrn_measured_fraction_theta_max 0.997
_diffrn_measurement_device_type 'Bruker D8 Venture'
_diffrn_radiation_type MoK\a
_diffrn_radiation_wavelength 0.71073
_diffrn_reflns_av_R_equivalents 0.0332
_diffrn_reflns_av_unetI/netI 0.0164
_diffrn_reflns_Laue_measured_fraction_full 0.976
_diffrn_reflns_Laue_measured_fraction_max 0.997
_diffrn_reflns_limit_h_max 13
_diffrn_reflns_limit_h_min -13
_diffrn_reflns_limit_k_max 15
_diffrn_reflns_limit_k_min -15
_diffrn_reflns_limit_l_max 21
_diffrn_reflns_limit_l_min -21
_diffrn_reflns_number 71968
_diffrn_reflns_point_group_measured_fraction_full 0.976
_diffrn_reflns_point_group_measured_fraction_max 0.997
_diffrn_reflns_theta_full 25.242
_diffrn_reflns_theta_max 25.048
_diffrn_reflns_theta_min 2.274
_exptl_absorpt_coefficient_mu 4.588
_exptl_absorpt_correction_T_max 0.7462
_exptl_absorpt_correction_T_min 0.6362
_exptl_absorpt_correction_type multi-scan
_exptl_absorpt_process_details 'Blessing, Acta Cryst. A51 (1995) 33-38'
_exptl_crystal_colour 'orange brown'
_exptl_crystal_density_diffrn 1.692
_exptl_crystal_description plate
_exptl_crystal_F_000 1184
_exptl_crystal_size_max 0.26
_exptl_crystal_size_mid 0.09
_exptl_crystal_size_min 0.09
_refine_diff_density_max 0.328
_refine_diff_density_min -0.413
_refine_diff_density_rms 0.050
_refine_ls_extinction_method none
_refine_ls_goodness_of_fit_ref 0.921
_refine_ls_hydrogen_treatment constr
_refine_ls_matrix_type full
_refine_ls_number_parameters 568
_refine_ls_number_reflns 8333
_refine_ls_number_restraints 0
_refine_ls_restrained_S_all 0.921
_refine_ls_R_factor_all 0.0158
_refine_ls_R_factor_gt 0.0137
_refine_ls_shift/su_max 0.004
_refine_ls_shift/su_mean 0.000
_refine_ls_structure_factor_coef Fsqd
_refine_ls_weighting_details 'w=1/[\s^2^(Fo^2^)+(0.0312P)^2^+0.4464P] where P=(Fo^2^+2Fc^2^)/3'
_refine_ls_weighting_scheme calc
_refine_ls_wR_factor_gt 0.0399
_refine_ls_wR_factor_ref 0.0409
_reflns_Friedel_coverage 0.000
_reflns_number_gt 7849
_reflns_number_total 8333
_reflns_threshold_expression 'I > 2\s(I)'
_cod_data_source_file d2ce00489e2.cif
_cod_data_source_block PtAs
_cod_database_code 7245046
_shelx_space_group_comment
;
The symmetry employed for this shelxl refinement is uniquely defined
by the following loop, which should always be used as a source of
symmetry information in preference to the above space-group names.
They are only intended as comments.
;
_shelxl_version_number 2014/6

loop_
_space_group_symop_operation_xyz
'x, y, z'
'-x, -y, -z'

loop_
_atom_site_label
_atom_site_type_symbol
_atom_site_fract_x
_atom_site_fract_y
_atom_site_fract_z
_atom_site_U_iso_or_equiv
_atom_site_adp_type
_atom_site_occupancy
_atom_site_site_symmetry_order
_atom_site_calc_flag
_atom_site_refinement_flags_posn
_atom_site_refinement_flags_adp
_atom_site_refinement_flags_occupancy
_atom_site_disorder_assembly
_atom_site_disorder_group
Pt1 Pt 0.46511(2) 0.60337(2) 0.26001(2) 0.01887(3) Uani 1 1 d . . . . .
S1 S 0.28436(5) 0.55582(5) 0.17621(3) 0.02921(12) Uani 1 1 d . . . . .
S2 S 0.37933(5) 0.43783(4) 0.28217(3) 0.02507(11) Uani 1 1 d . . . . .
S3 S 0.55320(5) 0.76118(5) 0.22983(3) 0.03035(12) Uani 1 1 d . . . . .
S4 S 0.64766(5) 0.65178(5) 0.34284(3) 0.02897(12) Uani 1 1 d . . . . .
O1 O 0.11694(17) 0.35612(13) 0.10758(9) 0.0436(4) Uani 1 1 d . . . . .
O2 O 0.20618(15) 0.25351(12) 0.18951(9) 0.0339(4) Uani 1 1 d . . . . .
O3 O 0.76925(16) 0.92290(13) 0.28779(11) 0.0425(4) Uani 1 1 d . . . . .
O4 O 0.85049(14) 0.83007(13) 0.37984(8) 0.0333(4) Uani 1 1 d . . . . .
C1 C 0.2090(2) 0.41272(18) 0.15615(11) 0.0264(5) Uani 1 1 d . . . . .
C2 C 0.2582(2) 0.35443(17) 0.20520(11) 0.0240(4) Uani 1 1 d . . . . .
C3 C 0.6988(2) 0.83337(18) 0.28850(12) 0.0277(5) Uani 1 1 d . . . . .
C4 C 0.7455(2) 0.78041(18) 0.34175(11) 0.0256(4) Uani 1 1 d . . . . .
As1 As -0.26213(2) 0.11696(2) -0.05925(2) 0.01728(5) Uani 1 1 d . . . . .
C5 C -0.12163(18) 0.18239(17) -0.10694(11) 0.0202(4) Uani 1 1 d . . . . .
C6 C -0.0281(2) 0.28142(18) -0.05994(12) 0.0264(4) Uani 1 1 d . . . . .
H6 H -0.0351 0.3165 -0.0057 0.032 Uiso 1 1 calc R U . . .
C7 C 0.0758(2) 0.32824(19) -0.09342(13) 0.0321(5) Uani 1 1 d . . . . .
H7 H 0.1408 0.3956 -0.0619 0.039 Uiso 1 1 calc R U . . .
C8 C 0.0850(2) 0.27733(19) -0.17235(13) 0.0315(5) Uani 1 1 d . . . . .
H8 H 0.1566 0.3099 -0.1947 0.038 Uiso 1 1 calc R U . . .
C9 C -0.0091(2) 0.17914(19) -0.21933(12) 0.0283(5) Uani 1 1 d . . . . .
H9 H -0.0023 0.1450 -0.2737 0.034 Uiso 1 1 calc R U . . .
C10 C -0.1133(2) 0.13103(18) -0.18661(11) 0.0238(4) Uani 1 1 d . . . . .
H10 H -0.1782 0.0637 -0.2183 0.029 Uiso 1 1 calc R U . . .
C11 C -0.1010(2) 0.10165(17) 0.05630(11) 0.0245(4) Uani 1 1 d . . . . .
H11 H -0.0512 0.1761 0.0612 0.029 Uiso 1 1 calc R U . . .
C12 C -0.0656(2) 0.04879(19) 0.10250(12) 0.0293(5) Uani 1 1 d . . . . .
H12 H 0.0082 0.0880 0.1400 0.035 Uiso 1 1 calc R U . . .
C13 C -0.1369(2) -0.06013(19) 0.09432(12) 0.0302(5) Uani 1 1 d . . . . .
H13 H -0.1119 -0.0954 0.1262 0.036 Uiso 1 1 calc R U . . .
C14 C -0.2447(2) -0.11822(19) 0.03978(13) 0.0308(5) Uani 1 1 d . . . . .
H14 H -0.2925 -0.1938 0.0335 0.037 Uiso 1 1 calc R U . . .
C15 C -0.2828(2) -0.06593(18) -0.00559(12) 0.0265(4) Uani 1 1 d . . . . .
H15 H -0.3577 -0.1048 -0.0423 0.032 Uiso 1 1 calc R U . . .
C16 C -0.21078(19) 0.04325(16) 0.00290(11) 0.0204(4) Uani 1 1 d . . . . .
C17 C -0.39780(18) 0.00975(16) -0.13857(10) 0.0194(4) Uani 1 1 d . . . . .
C18 C -0.3840(2) -0.09469(17) -0.18684(11) 0.0238(4) Uani 1 1 d . . . . .
H18 H -0.3084 -0.1136 -0.1799 0.029 Uiso 1 1 calc R U . . .
C19 C -0.4821(2) -0.16982(18) -0.24481(12) 0.0294(5) Uani 1 1 d . . . . .
H19 H -0.4742 -0.2412 -0.2781 0.035 Uiso 1 1 calc R U . . .
C20 C -0.5922(2) -0.14179(18) -0.25474(12) 0.0315(5) Uani 1 1 d . . . . .
H20 H -0.6594 -0.1943 -0.2946 0.038 Uiso 1 1 calc R U . . .
C21 C -0.6049(2) -0.03786(19) -0.20706(13) 0.0313(5) Uani 1 1 d . . . . .
H21 H -0.6803 -0.0189 -0.2145 0.038 Uiso 1 1 calc R U . . .
C22 C -0.5075(2) 0.03835(17) -0.14853(11) 0.0241(4) Uani 1 1 d . . . . .
H22 H -0.5157 0.1097 -0.1155 0.029 Uiso 1 1 calc R U . . .
C23 C -0.32306(18) 0.23877(16) 0.00390(10) 0.0198(4) Uani 1 1 d . . . . .
C24 C -0.3289(2) 0.32022(17) -0.02606(11) 0.0257(4) Uani 1 1 d . . . . .
H24 H -0.2983 0.3171 -0.0750 0.031 Uiso 1 1 calc R U . . .
C25 C -0.3796(2) 0.40603(18) 0.01583(13) 0.0304(5) Uani 1 1 d . . . . .
H25 H -0.3844 0.4618 -0.0045 0.036 Uiso 1 1 calc R U . . .
C26 C -0.4231(2) 0.41051(19) 0.08720(13) 0.0324(5) Uani 1 1 d . . . . .
H26 H -0.4575 0.4696 0.1160 0.039 Uiso 1 1 calc R U . . .
C27 C -0.4169(2) 0.32927(18) 0.11706(12) 0.0294(5) Uani 1 1 d . . . . .
H27 H -0.4468 0.3332 0.1663 0.035 Uiso 1 1 calc R U . . .
C28 C -0.36721(19) 0.24216(17) 0.07554(11) 0.0236(4) Uani 1 1 d . . . . .
H28 H -0.3634 0.1860 0.0956 0.028 Uiso 1 1 calc R U . . .
As2 As 0.87035(2) 1.27881(2) 0.54632(2) 0.01748(5) Uani 1 1 d . . . . .
C29 C 0.79489(19) 1.15069(17) 0.57481(11) 0.0214(4) Uani 1 1 d . . . . .
C30 C 0.8158(2) 1.04712(18) 0.53438(12) 0.0298(5) Uani 1 1 d . . . . .
H30 H 0.8716 1.0403 0.4944 0.036 Uiso 1 1 calc R U . . .
C31 C 0.7543(3) 0.95401(19) 0.55302(13) 0.0379(6) Uani 1 1 d . . . . .
H31 H 0.7682 0.8827 0.5260 0.046 Uiso 1 1 calc R U . . .
C32 C 0.6729(2) 0.96450(19) 0.61079(13) 0.0353(5) Uani 1 1 d . . . . .
H32 H 0.6297 0.8998 0.6226 0.042 Uiso 1 1 calc R U . . .
C33 C 0.6536(2) 1.0680(2) 0.65157(13) 0.0322(5) Uani 1 1 d . . . . .
H33 H 0.5978 1.0742 0.6915 0.039 Uiso 1 1 calc R U . . .
C34 C 0.7151(2) 1.16295(18) 0.63461(12) 0.0264(4) Uani 1 1 d . . . . .
H34 H 0.7031 1.2347 0.6630 0.032 Uiso 1 1 calc R U . . .
C35 C 0.74289(18) 1.31835(16) 0.49930(10) 0.0190(4) Uani 1 1 d . . . . .
C36 C 0.62099(19) 1.30529(18) 0.52383(12) 0.0260(4) Uani 1 1 d . . . . .
H36 H 0.5968 1.2712 0.5614 0.031 Uiso 1 1 calc R U . . .
C37 C 0.5355(2) 1.3428(2) 0.49263(12) 0.0316(5) Uani 1 1 d . . . . .
H37 H 0.4522 1.3348 0.5092 0.038 Uiso 1 1 calc R U . . .
C38 C 0.5700(2) 1.39181(17) 0.43772(11) 0.0258(4) Uani 1 1 d . . . . .
H38 H 0.5104 1.4170 0.4166 0.031 Uiso 1 1 calc R U . . .
C39 C 0.6913(2) 1.40428(17) 0.41345(11) 0.0246(4) Uani 1 1 d . . . . .
H39 H 0.7151 1.4380 0.3757 0.030 Uiso 1 1 calc R U . . .
C40 C 0.77804(19) 1.36742(17) 0.44444(11) 0.0229(4) Uani 1 1 d . . . . .
H40 H 0.8615 1.3759 0.4280 0.027 Uiso 1 1 calc R U . . .
C41 C 0.95728(18) 1.41083(16) 0.63613(10) 0.0192(4) Uani 1 1 d . . . . .
C42 C 0.93625(19) 1.51391(17) 0.64826(11) 0.0231(4) Uani 1 1 d . . . . .
H42 H 0.8758 1.5187 0.6135 0.028 Uiso 1 1 calc R U . . .
C43 C 1.0042(2) 1.61000(17) 0.71159(12) 0.0271(5) Uani 1 1 d . . . . .
H43 H 0.9909 1.6812 0.7202 0.033 Uiso 1 1 calc R U . . .
C44 C 1.0914(2) 1.60205(18) 0.76211(12) 0.0304(5) Uani 1 1 d . . . . .
H44 H 1.1380 1.6681 0.8054 0.037 Uiso 1 1 calc R U . . .
C45 C 1.1113(2) 1.49896(19) 0.75018(13) 0.0370(6) Uani 1 1 d . . . . .
H45 H 1.1711 1.4942 0.7854 0.044 Uiso 1 1 calc R U . . .
C46 C 1.0441(2) 1.40204(18) 0.68680(13) 0.0309(5) Uani 1 1 d . . . . .
H46 H 1.0574 1.3308 0.6783 0.037 Uiso 1 1 calc R U . . .
C47 C 0.98605(18) 1.24695(16) 0.46960(11) 0.0202(4) Uani 1 1 d . . . . .
C48 C 1.11217(19) 1.31781(17) 0.48403(12) 0.0244(4) Uani 1 1 d . . . . .
H48 H 1.1437 1.3770 0.5339 0.029 Uiso 1 1 calc R U . . .
C49 C 1.1911(2) 1.30082(19) 0.42465(13) 0.0284(5) Uani 1 1 d . . . . .
H49 H 1.2766 1.3502 0.4333 0.034 Uiso 1 1 calc R U . . .
C50 C 1.1463(2) 1.2124(2) 0.35303(13) 0.0317(5) Uani 1 1 d . . . . .
H50 H 1.2013 1.2009 0.3128 0.038 Uiso 1 1 calc R U . . .
C51 C 1.0214(2) 1.14048(19) 0.33944(12) 0.0297(5) Uani 1 1 d . . . . .
H51 H 0.9916 1.0789 0.2904 0.036 Uiso 1 1 calc R U . . .
C52 C 0.9399(2) 1.15834(17) 0.39741(11) 0.0260(4) Uani 1 1 d . . . . .
H52 H 0.8535 1.1106 0.3879 0.031 Uiso 1 1 calc R U . . .

loop_
_atom_site_aniso_label
_atom_site_aniso_U_11
_atom_site_aniso_U_22
_atom_site_aniso_U_33
_atom_site_aniso_U_23
_atom_site_aniso_U_13
_atom_site_aniso_U_12
Pt1 0.01911(5) 0.01901(5) 0.01917(5) 0.00731(3) 0.00282(3) 0.00659(3)
S1 0.0290(3) 0.0254(3) 0.0345(3) 0.0170(2) -0.0071(2) 0.0026(2)
S2 0.0250(3) 0.0274(3) 0.0271(3) 0.0164(2) 0.0010(2) 0.0063(2)
S3 0.0268(3) 0.0235(3) 0.0421(3) 0.0173(2) -0.0034(2) 0.0032(2)
S4 0.0210(3) 0.0379(3) 0.0302(3) 0.0190(2) -0.0004(2) 0.0041(2)
O1 0.0477(11) 0.0338(10) 0.0377(9) 0.0140(8) -0.0187(8) -0.0054(8)
O2 0.0365(9) 0.0216(8) 0.0425(9) 0.0127(7) 0.0030(7) 0.0062(7)
O3 0.0326(9) 0.0241(9) 0.0643(11) 0.0166(8) -0.0059(8) -0.0008(7)
O4 0.0233(8) 0.0376(9) 0.0283(8) 0.0053(7) -0.0012(6) 0.0023(7)
C1 0.0291(12) 0.0261(11) 0.0221(10) 0.0096(9) 0.0021(9) 0.0050(9)
C2 0.0257(11) 0.0231(11) 0.0256(10) 0.0104(9) 0.0082(8) 0.0095(9)
C3 0.0250(11) 0.0213(11) 0.0336(11) 0.0055(9) 0.0052(9) 0.0085(9)
C4 0.0231(11) 0.0282(11) 0.0205(10) 0.0026(9) 0.0071(8) 0.0089(9)
As1 0.01870(10) 0.01778(10) 0.01570(9) 0.00657(8) 0.00237(7) 0.00567(8)
C5 0.0194(10) 0.0236(10) 0.0219(10) 0.0124(8) 0.0042(8) 0.0076(8)
C6 0.0275(11) 0.0256(11) 0.0245(10) 0.0099(9) 0.0022(8) 0.0049(9)
C7 0.0292(12) 0.0260(12) 0.0378(12) 0.0136(10) 0.0023(10) 0.0013(10)
C8 0.0289(12) 0.0352(13) 0.0407(13) 0.0248(11) 0.0139(10) 0.0114(10)
C9 0.0309(12) 0.0371(13) 0.0249(10) 0.0177(9) 0.0080(9) 0.0143(10)
C10 0.0241(11) 0.0288(11) 0.0219(10) 0.0125(9) 0.0031(8) 0.0094(9)
C11 0.0242(11) 0.0225(10) 0.0241(10) 0.0082(8) 0.0007(8) 0.0036(9)
C12 0.0269(12) 0.0343(12) 0.0265(11) 0.0108(9) -0.0037(9) 0.0095(10)
C13 0.0334(12) 0.0374(13) 0.0321(11) 0.0217(10) 0.0058(9) 0.0177(10)
C14 0.0337(13) 0.0259(11) 0.0368(12) 0.0178(10) 0.0033(10) 0.0072(10)
C15 0.0235(11) 0.0260(11) 0.0284(11) 0.0124(9) -0.0012(8) 0.0026(9)
C16 0.0232(10) 0.0220(10) 0.0188(9) 0.0090(8) 0.0046(8) 0.0093(8)
C17 0.0214(10) 0.0196(10) 0.0163(9) 0.0069(8) 0.0023(7) 0.0048(8)
C18 0.0287(11) 0.0227(10) 0.0214(10) 0.0075(8) 0.0055(8) 0.0109(9)
C19 0.0433(13) 0.0201(11) 0.0222(10) 0.0037(8) 0.0029(9) 0.0111(10)
C20 0.0368(13) 0.0250(11) 0.0252(11) 0.0062(9) -0.0069(9) 0.0023(10)
C21 0.0291(12) 0.0295(12) 0.0343(12) 0.0104(10) -0.0059(9) 0.0094(10)
C22 0.0274(11) 0.0187(10) 0.0256(10) 0.0062(8) 0.0008(8) 0.0088(9)
C23 0.0192(10) 0.0182(10) 0.0172(9) 0.0022(8) 0.0010(7) 0.0044(8)
C24 0.0315(12) 0.0267(11) 0.0214(10) 0.0115(9) 0.0049(8) 0.0096(9)
C25 0.0342(13) 0.0252(11) 0.0337(11) 0.0106(9) 0.0028(9) 0.0124(10)
C26 0.0313(12) 0.0250(11) 0.0349(12) 0.0014(9) 0.0062(10) 0.0126(10)
C27 0.0314(12) 0.0303(12) 0.0219(10) 0.0055(9) 0.0087(9) 0.0082(10)
C28 0.0242(11) 0.0236(11) 0.0206(10) 0.0081(8) 0.0021(8) 0.0039(9)
As2 0.01721(10) 0.01645(10) 0.01861(10) 0.00623(8) 0.00212(7) 0.00532(8)
C29 0.0216(10) 0.0210(10) 0.0219(10) 0.0095(8) 0.0019(8) 0.0054(8)
C30 0.0412(13) 0.0251(11) 0.0283(11) 0.0124(9) 0.0143(9) 0.0146(10)
C31 0.0612(16) 0.0239(12) 0.0339(12) 0.0136(10) 0.0139(11) 0.0170(11)
C32 0.0479(15) 0.0284(12) 0.0332(12) 0.0198(10) 0.0079(10) 0.0062(11)
C33 0.0340(13) 0.0413(13) 0.0290(11) 0.0211(10) 0.0111(9) 0.0128(11)
C34 0.0314(12) 0.0279(11) 0.0243(10) 0.0106(9) 0.0063(9) 0.0145(9)
C35 0.0181(10) 0.0170(9) 0.0185(9) 0.0033(8) -0.0010(7) 0.0044(8)
C36 0.0222(11) 0.0351(12) 0.0252(10) 0.0152(9) 0.0052(8) 0.0105(9)
C37 0.0228(11) 0.0444(14) 0.0316(11) 0.0147(10) 0.0062(9) 0.0156(10)
C38 0.0298(12) 0.0252(11) 0.0216(10) 0.0045(8) -0.0048(8) 0.0127(9)
C39 0.0303(12) 0.0207(10) 0.0203(10) 0.0081(8) -0.0027(8) 0.0036(9)
C40 0.0198(10) 0.0226(10) 0.0235(10) 0.0078(8) 0.0013(8) 0.0033(8)
C41 0.0195(10) 0.0192(10) 0.0178(9) 0.0054(8) 0.0031(7) 0.0061(8)
C42 0.0243(11) 0.0240(11) 0.0237(10) 0.0104(8) 0.0019(8) 0.0097(9)
C43 0.0316(12) 0.0202(10) 0.0297(11) 0.0058(9) 0.0060(9) 0.0124(9)
C44 0.0330(12) 0.0236(11) 0.0255(11) 0.0012(9) -0.0023(9) 0.0053(9)
C45 0.0433(14) 0.0308(13) 0.0339(12) 0.0086(10) -0.0148(10) 0.0111(11)
C46 0.0349(13) 0.0223(11) 0.0344(12) 0.0094(9) -0.0072(10) 0.0087(10)
C47 0.0204(10) 0.0193(10) 0.0245(10) 0.0104(8) 0.0056(8) 0.0088(8)
C48 0.0208(11) 0.0237(11) 0.0298(11) 0.0104(9) 0.0005(8) 0.0077(9)
C49 0.0177(10) 0.0376(13) 0.0392(12) 0.0232(10) 0.0068(9) 0.0109(9)
C50 0.0337(13) 0.0418(13) 0.0360(12) 0.0241(11) 0.0167(10) 0.0238(11)
C51 0.0400(13) 0.0277(11) 0.0233(10) 0.0084(9) 0.0086(9) 0.0147(10)
C52 0.0257(11) 0.0224(11) 0.0260(10) 0.0076(9) 0.0029(8) 0.0033(9)

loop_
_atom_type_symbol
_atom_type_description
_atom_type_scat_dispersion_real
_atom_type_scat_dispersion_imag
_atom_type_scat_source
C C 0.0033 0.0016 'International Tables Vol C Tables 4.2.6.8 and 6.1.1.4'
H H 0.0000 0.0000 'International Tables Vol C Tables 4.2.6.8 and 6.1.1.4'
As As 0.0499 2.0058 'International Tables Vol C Tables 4.2.6.8 and 6.1.1.4'
O O 0.0106 0.0060 'International Tables Vol C Tables 4.2.6.8 and 6.1.1.4'
Pt Pt -1.7033 8.3905 'International Tables Vol C Tables 4.2.6.8 and 6.1.1.4'
S S 0.1246 0.1234 'International Tables Vol C Tables 4.2.6.8 and 6.1.1.4'

loop_
_geom_angle_atom_site_label_1
_geom_angle_atom_site_label_2
_geom_angle_atom_site_label_3
_geom_angle
_geom_angle_site_symmetry_1
_geom_angle_site_symmetry_3
_geom_angle_publ_flag
S3 Pt1 S1 89.87(2) . . ?
S3 Pt1 S4 89.55(2) . . ?
S1 Pt1 S4 179.276(18) . . ?
S3 Pt1 S2 176.184(19) . . ?
S1 Pt1 S2 89.06(2) . . ?
S4 Pt1 S2 91.49(2) . . ?
C1 S1 Pt1 105.25(7) . . ?
C2 S2 Pt1 104.60(7) . . ?
C3 S3 Pt1 106.05(8) . . ?
C4 S4 Pt1 106.11(8) . . ?
O1 C1 C2 117.91(19) . . ?
O1 C1 S1 123.34(17) . . ?
C2 C1 S1 118.70(15) . . ?
O2 C2 C1 118.06(18) . . ?
O2 C2 S2 123.27(16) . . ?
C1 C2 S2 118.60(15) . . ?
O3 C3 C4 117.84(19) . . ?
O3 C3 S3 122.76(18) . . ?
C4 C3 S3 119.35(15) . . ?
O4 C4 C3 118.24(19) . . ?
O4 C4 S4 122.99(17) . . ?
C3 C4 S4 118.75(15) . . ?
C23 As1 C17 108.17(8) . . ?
C23 As1 C5 106.60(8) . . ?
C17 As1 C5 109.73(8) . . ?
C23 As1 C16 110.99(8) . . ?
C17 As1 C16 109.68(8) . . ?
C5 As1 C16 111.57(8) . . ?
C6 C5 C10 121.08(18) . . ?
C6 C5 As1 118.40(14) . . ?
C10 C5 As1 120.51(15) . . ?
C7 C6 C5 118.96(19) . . ?
C7 C6 H6 120.5 . . ?
C5 C6 H6 120.5 . . ?
C8 C7 C6 120.2(2) . . ?
C8 C7 H7 119.9 . . ?
C6 C7 H7 119.9 . . ?
C7 C8 C9 120.7(2) . . ?
C7 C8 H8 119.6 . . ?
C9 C8 H8 119.6 . . ?
C10 C9 C8 119.71(19) . . ?
C10 C9 H9 120.1 . . ?
C8 C9 H9 120.1 . . ?
C9 C10 C5 119.28(19) . . ?
C9 C10 H10 120.4 . . ?
C5 C10 H10 120.4 . . ?
C16 C11 C12 118.56(19) . . ?
C16 C11 H11 120.7 . . ?
C12 C11 H11 120.7 . . ?
C13 C12 C11 120.6(2) . . ?
C13 C12 H12 119.7 . . ?
C11 C12 H12 119.7 . . ?
C12 C13 C14 120.21(19) . . ?
C12 C13 H13 119.9 . . ?
C14 C13 H13 119.9 . . ?
C13 C14 C15 119.9(2) . . ?
C13 C14 H14 120.1 . . ?
C15 C14 H14 120.1 . . ?
C16 C15 C14 119.55(19) . . ?
C16 C15 H15 120.2 . . ?
C14 C15 H15 120.2 . . ?
C15 C16 C11 121.14(18) . . ?
C15 C16 As1 120.11(15) . . ?
C11 C16 As1 118.75(15) . . ?
C22 C17 C18 121.00(18) . . ?
C22 C17 As1 119.18(14) . . ?
C18 C17 As1 119.80(15) . . ?
C19 C18 C17 118.78(19) . . ?
C19 C18 H18 120.6 . . ?
C17 C18 H18 120.6 . . ?
C18 C19 C20 120.41(19) . . ?
C18 C19 H19 119.8 . . ?
C20 C19 H19 119.8 . . ?
C21 C20 C19 120.5(2) . . ?
C21 C20 H20 119.7 . . ?
C19 C20 H20 119.7 . . ?
C20 C21 C22 119.8(2) . . ?
C20 C21 H21 120.1 . . ?
C22 C21 H21 120.1 . . ?
C21 C22 C17 119.50(19) . . ?
C21 C22 H22 120.2 . . ?
C17 C22 H22 120.2 . . ?
C24 C23 C28 120.99(18) . . ?
C24 C23 As1 117.82(14) . . ?
C28 C23 As1 121.08(15) . . ?
C25 C24 C23 119.57(19) . . ?
C25 C24 H24 120.2 . . ?
C23 C24 H24 120.2 . . ?
C26 C25 C24 119.9(2) . . ?
C26 C25 H25 120.0 . . ?
C24 C25 H25 120.0 . . ?
C25 C26 C27 120.40(19) . . ?
C25 C26 H26 119.8 . . ?
C27 C26 H26 119.8 . . ?
C26 C27 C28 120.42(19) . . ?
C26 C27 H27 119.8 . . ?
C28 C27 H27 119.8 . . ?
C27 C28 C23 118.70(19) . . ?
C27 C28 H28 120.6 . . ?
C23 C28 H28 120.6 . . ?
C47 As2 C29 111.44(8) . . ?
C47 As2 C41 109.87(8) . . ?
C29 As2 C41 111.30(8) . . ?
C47 As2 C35 105.62(8) . . ?
C29 As2 C35 111.63(9) . . ?
C41 As2 C35 106.72(8) . . ?
C30 C29 C34 121.30(19) . . ?
C30 C29 As2 120.14(15) . . ?
C34 C29 As2 118.51(15) . . ?
C31 C30 C29 119.1(2) . . ?
C31 C30 H30 120.5 . . ?
C29 C30 H30 120.5 . . ?
C32 C31 C30 120.1(2) . . ?
C32 C31 H31 120.0 . . ?
C30 C31 H31 120.0 . . ?
C31 C32 C33 120.7(2) . . ?
C31 C32 H32 119.7 . . ?
C33 C32 H32 119.7 . . ?
C32 C33 C34 120.4(2) . . ?
C32 C33 H33 119.8 . . ?
C34 C33 H33 119.8 . . ?
C33 C34 C29 118.42(19) . . ?
C33 C34 H34 120.8 . . ?
C29 C34 H34 120.8 . . ?
C40 C35 C36 120.65(18) . . ?
C40 C35 As2 118.36(14) . . ?
C36 C35 As2 120.84(14) . . ?
C37 C36 C35 118.87(19) . . ?
C37 C36 H36 120.6 . . ?
C35 C36 H36 120.6 . . ?
C38 C37 C36 120.8(2) . . ?
C38 C37 H37 119.6 . . ?
C36 C37 H37 119.6 . . ?
C37 C38 C39 120.05(19) . . ?
C37 C38 H38 120.0 . . ?
C39 C38 H38 120.0 . . ?
C38 C39 C40 119.79(19) . . ?
C38 C39 H39 120.1 . . ?
C40 C39 H39 120.1 . . ?
C35 C40 C39 119.87(19) . . ?
C35 C40 H40 120.1 . . ?
C39 C40 H40 120.1 . . ?
C42 C41 C46 121.04(18) . . ?
C42 C41 As2 119.98(14) . . ?
C46 C41 As2 118.95(15) . . ?
C41 C42 C43 119.38(19) . . ?
C41 C42 H42 120.3 . . ?
C43 C42 H42 120.3 . . ?
C44 C43 C42 119.92(19) . . ?
C44 C43 H43 120.0 . . ?
C42 C43 H43 120.0 . . ?
C45 C44 C43 120.5(2) . . ?
C45 C44 H44 119.7 . . ?
C43 C44 H44 119.7 . . ?
C44 C45 C46 120.1(2) . . ?
C44 C45 H45 119.9 . . ?
C46 C45 H45 119.9 . . ?
C41 C46 C45 119.0(2) . . ?
C41 C46 H46 120.5 . . ?
C45 C46 H46 120.5 . . ?
C52 C47 C48 120.88(18) . . ?
C52 C47 As2 119.15(15) . . ?
C48 C47 As2 119.77(15) . . ?
C49 C48 C47 119.07(19) . . ?
C49 C48 H48 120.5 . . ?
C47 C48 H48 120.5 . . ?
C50 C49 C48 120.3(2) . . ?
C50 C49 H49 119.8 . . ?
C48 C49 H49 119.8 . . ?
C49 C50 C51 120.4(2) . . ?
C49 C50 H50 119.8 . . ?
C51 C50 H50 119.8 . . ?
C50 C51 C52 120.0(2) . . ?
C50 C51 H51 120.0 . . ?
C52 C51 H51 120.0 . . ?
C51 C52 C47 119.3(2) . . ?
C51 C52 H52 120.4 . . ?
C47 C52 H52 120.4 . . ?

loop_
_geom_bond_atom_site_label_1
_geom_bond_atom_site_label_2
_geom_bond_distance
_geom_bond_site_symmetry_2
_geom_bond_publ_flag
Pt1 S3 2.2939(7) . ?
Pt1 S1 2.2967(8) . ?
Pt1 S4 2.2997(8) . ?
Pt1 S2 2.3007(7) . ?
S1 C1 1.732(2) . ?
S2 C2 1.738(2) . ?
S3 C3 1.733(2) . ?
S4 C4 1.737(2) . ?
O1 C1 1.209(3) . ?
O2 C2 1.215(2) . ?
O3 C3 1.218(3) . ?
O4 C4 1.217(3) . ?
C1 C2 1.558(3) . ?
C3 C4 1.550(3) . ?
As1 C23 1.9109(19) . ?
As1 C17 1.9119(19) . ?
As1 C5 1.9133(19) . ?
As1 C16 1.9171(19) . ?
C5 C6 1.390(3) . ?
C5 C10 1.391(3) . ?
C6 C7 1.386(3) . ?
C6 H6 0.9500 . ?
C7 C8 1.380(3) . ?
C7 H7 0.9500 . ?
C8 C9 1.387(3) . ?
C8 H8 0.9500 . ?
C9 C10 1.387(3) . ?
C9 H9 0.9500 . ?
C10 H10 0.9500 . ?
C11 C16 1.389(3) . ?
C11 C12 1.391(3) . ?
C11 H11 0.9500 . ?
C12 C13 1.380(3) . ?
C12 H12 0.9500 . ?
C13 C14 1.385(3) . ?
C13 H13 0.9500 . ?
C14 C15 1.386(3) . ?
C14 H14 0.9500 . ?
C15 C16 1.384(3) . ?
C15 H15 0.9500 . ?
C17 C22 1.387(3) . ?
C17 C18 1.398(3) . ?
C18 C19 1.381(3) . ?
C18 H18 0.9500 . ?
C19 C20 1.387(3) . ?
C19 H19 0.9500 . ?
C20 C21 1.385(3) . ?
C20 H20 0.9500 . ?
C21 C22 1.385(3) . ?
C21 H21 0.9500 . ?
C22 H22 0.9500 . ?
C23 C24 1.388(3) . ?
C23 C28 1.392(3) . ?
C24 C25 1.384(3) . ?
C24 H24 0.9500 . ?
C25 C26 1.382(3) . ?
C25 H25 0.9500 . ?
C26 C27 1.386(3) . ?
C26 H26 0.9500 . ?
C27 C28 1.388(3) . ?
C27 H27 0.9500 . ?
C28 H28 0.9500 . ?
As2 C47 1.9085(19) . ?
As2 C29 1.912(2) . ?
As2 C41 1.9132(19) . ?
As2 C35 1.9240(19) . ?
C29 C30 1.387(3) . ?
C29 C34 1.396(3) . ?
C30 C31 1.383(3) . ?
C30 H30 0.9500 . ?
C31 C32 1.379(3) . ?
C31 H31 0.9500 . ?
C32 C33 1.380(3) . ?
C32 H32 0.9500 . ?
C33 C34 1.386(3) . ?
C33 H33 0.9500 . ?
C34 H34 0.9500 . ?
C35 C40 1.382(3) . ?
C35 C36 1.391(3) . ?
C36 C37 1.384(3) . ?
C36 H36 0.9500 . ?
C37 C38 1.381(3) . ?
C37 H37 0.9500 . ?
C38 C39 1.383(3) . ?
C38 H38 0.9500 . ?
C39 C40 1.387(3) . ?
C39 H39 0.9500 . ?
C40 H40 0.9500 . ?
C41 C42 1.385(3) . ?
C41 C46 1.387(3) . ?
C42 C43 1.386(3) . ?
C42 H42 0.9500 . ?
C43 C44 1.381(3) . ?
C43 H43 0.9500 . ?
C44 C45 1.380(3) . ?
C44 H44 0.9500 . ?
C45 C46 1.389(3) . ?
C45 H45 0.9500 . ?
C46 H46 0.9500 . ?
C47 C52 1.391(3) . ?
C47 C48 1.391(3) . ?
C48 C49 1.386(3) . ?
C48 H48 0.9500 . ?
C49 C50 1.381(3) . ?
C49 H49 0.9500 . ?
C50 C51 1.386(3) . ?
C50 H50 0.9500 . ?
C51 C52 1.387(3) . ?
C51 H51 0.9500 . ?
C52 H52 0.9500 . ?
